data_7233214
loop_
_publ_author_name
'Sandra Moyano'
'Joaquin Barbera'
'Beatriz E. Diosdado'
'Jose Luis Serrano'
'Anabel Elduque'
'Raquel Gimenez'

_publ_section_title
;
 Self-assembly of 4-aryl-1H-pyrazoles as a novel platform for luminescent
 supramolecular columnar liquid crystals
;
_journal_name_full 'Journal of Materials Chemistry C'
_journal_page_first 3119
_journal_page_last 3128
_journal_paper_doi 10.1039/C3TC30174E
_journal_volume 1
_journal_year 2013
_chemical_formula_moiety 'C19 H21 N3 O2'
_chemical_formula_sum 'C19 H21 N3 O2'
_chemical_formula_weight 323.39
_chemical_name_systematic N-(4-(3,5-dimethylpyrazol-4-yl)phenyl)benzamide_methanol_solvate
_space_group_IT_number 2
_space_group_name_Hall '-P 1'
_space_group_name_H-M_alt 'P -1'
_symmetry_cell_setting triclinic
_symmetry_space_group_name_H-M 'P -1'
_atom_sites_solution_hydrogens geom
_atom_sites_solution_primary direct
_atom_sites_solution_secondary difmap
_cell_angle_alpha 107.494(13)
_cell_angle_beta 98.048(11)
_cell_angle_gamma 110.541(12)
_cell_formula_units_Z 4
_cell_length_a 9.7487(11)
_cell_length_b 13.1235(18)
_cell_length_c 15.369(2)
_cell_measurement_reflns_used 1113
_cell_measurement_temperature 150(1)
_cell_measurement_theta_max 28.8256
_cell_measurement_theta_min 3.0466
_cell_volume 1688.5(5)
_computing_cell_refinement
;
CrysAlisPro, Agilent Technologies,
Version 1.171.35.15 (release 03-08-2011 CrysAlis171 .NET)
(compiled Aug 3 2011,13:03:54)
;
_computing_data_collection
;
CrysAlisPro, Agilent Technologies,
Version 1.171.35.15 (release 03-08-2011 CrysAlis171 .NET)
(compiled Aug 3 2011,13:03:54)
;
_computing_data_reduction
;
CrysAlisPro, Agilent Technologies,
Version 1.171.35.15 (release 03-08-2011 CrysAlis171 .NET)
(compiled Aug 3 2011,13:03:54)
;
_computing_molecular_graphics
;
Diamong 3.2g
Crystal Impact Diamond-Crystal and Molecular Structure Visualization (2008)
Crystal Impact-Brandenburg K and Putz H GbR, Postfach 1251, D-53002 Bonn
;
_computing_publication_material 'SHELXL-97 (Sheldrick, 2008)'
_computing_structure_refinement 'SHELXL-97 (Sheldrick, 2008)'
_computing_structure_solution
;
Superflip
Version: 03/16/09 15:32
Palatinus, L. & Chapuis, G.(2007): J. Appl. Cryst. 40, 786-790
http://superspace.epfl.ch/superflip
;
_diffrn_ambient_temperature 150(1)
_diffrn_detector_area_resol_mean 16.3990
_diffrn_measured_fraction_theta_full 0.998
_diffrn_measured_fraction_theta_max 0.998
_diffrn_measurement_device_type 'Xcalibur, Sapphire3'
_diffrn_measurement_method \w-scans
_diffrn_radiation_monochromator graphite
_diffrn_radiation_source 'Enhance (Mo) X-ray Source'
_diffrn_radiation_type MoK\a
_diffrn_radiation_wavelength 0.71073
_diffrn_reflns_av_R_equivalents 0.0604
_diffrn_reflns_av_sigmaI/netI 0.1361
_diffrn_reflns_limit_h_max 11
_diffrn_reflns_limit_h_min -11
_diffrn_reflns_limit_k_max 13
_diffrn_reflns_limit_k_min -15
_diffrn_reflns_limit_l_max 18
_diffrn_reflns_limit_l_min -18
_diffrn_reflns_number 10814
_diffrn_reflns_theta_full 25.00
_diffrn_reflns_theta_max 25.00
_diffrn_reflns_theta_min 3.05
_exptl_absorpt_coefficient_mu 0.084
_exptl_absorpt_correction_T_max 1.00000
_exptl_absorpt_correction_T_min 0.94803
_exptl_absorpt_correction_type multi-scan
_exptl_absorpt_process_details
;
CrysAlisPro, Agilent Technologies,
Version 1.171.35.15 (release 03-08-2011 CrysAlis171 .NET)
(compiled Aug 3 2011,13:03:54)
Multi-scan absorption correction using spherical harmonics,
implemented in SCALE3 ABSPACK scaling algorithm.
;
_exptl_crystal_colour colourless
_exptl_crystal_density_diffrn 1.272
_exptl_crystal_density_method 'not measured'
_exptl_crystal_description needle
_exptl_crystal_F_000 688
_exptl_crystal_size_max 0.45
_exptl_crystal_size_mid 0.06
_exptl_crystal_size_min 0.04
_refine_diff_density_max 0.439
_refine_diff_density_min -0.247
_refine_diff_density_rms 0.058
_refine_ls_extinction_method none
_refine_ls_goodness_of_fit_ref 0.995
_refine_ls_hydrogen_treatment mixed
_refine_ls_matrix_type full
_refine_ls_number_parameters 449
_refine_ls_number_reflns 5942
_refine_ls_number_restraints 0
_refine_ls_restrained_S_all 0.995
_refine_ls_R_factor_all 0.1605
_refine_ls_R_factor_gt 0.0738
_refine_ls_shift/su_max 0.000
_refine_ls_shift/su_mean 0.000
_refine_ls_structure_factor_coef Fsqd
_refine_ls_weighting_details 'calc w=1/[\s^2^(Fo^2^)+(0.0547P)^2^+0.0000P] where P=(Fo^2^+2Fc^2^)/3'
_refine_ls_weighting_scheme calc
_refine_ls_wR_factor_gt 0.1430
_refine_ls_wR_factor_ref 0.1831
_reflns_number_gt 2912
_reflns_number_total 5942
_reflns_threshold_expression >2\s(I)
_cod_data_source_file J-Mat-Chem-C-2013-1-3119.cif
_cod_data_source_block PzA0
_cod_original_cell_volume 1688.5(4)
_cod_original_sg_symbol_H-M P-1
_cod_database_code 7233214

loop_
_symmetry_equiv_pos_as_xyz
'x, y, z'
'-x, -y, -z'

loop_
_atom_site_label
_atom_site_type_symbol
_atom_site_fract_x
_atom_site_fract_y
_atom_site_fract_z
_atom_site_U_iso_or_equiv
_atom_site_adp_type
_atom_site_occupancy
_atom_site_symmetry_multiplicity
_atom_site_calc_flag
_atom_site_refinement_flags
_atom_site_disorder_assembly
_atom_site_disorder_group
N1 N 0.8709(4) 0.1684(3) 0.4462(2) 0.0396(9) Uani 1 1 d . . .
HN1 H 0.8934 0.1458 0.4926 0.066(15) Uiso 1 1 d R . .
N2 N 0.7282(4) 0.1084(3) 0.3844(2) 0.0380(9) Uani 1 1 d . . .
C1 C 0.7235(4) 0.1628(4) 0.3244(3) 0.0320(10) Uani 1 1 d . . .
C2 C 0.8634(4) 0.2603(4) 0.3473(3) 0.0298(10) Uani 1 1 d . . .
C3 C 0.9533(4) 0.2585(4) 0.4260(3) 0.0326(10) Uani 1 1 d . . .
C4 C 0.5772(4) 0.1184(4) 0.2478(3) 0.0399(11) Uani 1 1 d . . .
H4A H 0.4942 0.0614 0.2605 0.060 Uiso 1 1 calc R . .
H4B H 0.5901 0.0806 0.1859 0.060 Uiso 1 1 calc R . .
H4C H 0.5526 0.1846 0.2474 0.060 Uiso 1 1 calc R . .
C5 C 1.1174(4) 0.3355(4) 0.4814(3) 0.0378(11) Uani 1 1 d . . .
H5A H 1.1674 0.2868 0.4949 0.057 Uiso 1 1 calc R . .
H5B H 1.1219 0.3927 0.5412 0.057 Uiso 1 1 calc R . .
H5C H 1.1695 0.3771 0.4441 0.057 Uiso 1 1 calc R . .
C6 C 0.9057(4) 0.3451(4) 0.3006(3) 0.0261(9) Uani 1 1 d . . .
C7 C 0.8714(4) 0.3070(4) 0.2021(3) 0.0333(10) Uani 1 1 d . . .
H7 H 0.8204 0.2252 0.1652 0.040 Uiso 1 1 calc R . .
C8 C 0.9097(4) 0.3858(4) 0.1563(3) 0.0368(11) Uani 1 1 d . . .
H8 H 0.8867 0.3579 0.0890 0.044 Uiso 1 1 calc R . .
C9 C 0.9817(4) 0.5048(4) 0.2100(3) 0.0299(10) Uani 1 1 d . . .
C10 C 1.0177(4) 0.5442(4) 0.3071(3) 0.0329(10) Uani 1 1 d . . .
H10 H 1.0680 0.6261 0.3439 0.040 Uiso 1 1 calc R . .
C11 C 0.9807(4) 0.4648(4) 0.3516(3) 0.0314(10) Uani 1 1 d . . .
H11 H 1.0076 0.4933 0.4189 0.038 Uiso 1 1 calc R . .
N3 N 1.0231(4) 0.5862(3) 0.1633(2) 0.0331(9) Uani 1 1 d . . .
C12 C 0.9363(4) 0.6429(3) 0.1449(3) 0.0292(10) Uani 1 1 d . . .
O1 O 0.8162(3) 0.6271(2) 0.16833(18) 0.0374(7) Uani 1 1 d . . .
C13 C 0.9939(4) 0.7244(3) 0.0959(3) 0.0290(10) Uani 1 1 d . . .
C14 C 0.8889(4) 0.7436(4) 0.0395(3) 0.0336(10) Uani 1 1 d . . .
H14 H 0.7833 0.7043 0.0329 0.040 Uiso 1 1 calc R . .
C15 C 0.9357(4) 0.8189(4) -0.0069(3) 0.0377(11) Uani 1 1 d . . .
H15 H 0.8625 0.8305 -0.0459 0.045 Uiso 1 1 calc R . .
C16 C 1.0891(4) 0.8777(4) 0.0031(3) 0.0367(11) Uani 1 1 d . . .
H16 H 1.1217 0.9299 -0.0287 0.044 Uiso 1 1 calc R . .
C17 C 1.1956(4) 0.8600(4) 0.0601(3) 0.0377(11) Uani 1 1 d . . .
H17 H 1.3011 0.9009 0.0676 0.045 Uiso 1 1 calc R . .
C18 C 1.1489(4) 0.7835(4) 0.1057(3) 0.0324(10) Uani 1 1 d . . .
H18 H 1.2221 0.7711 0.1439 0.039 Uiso 1 1 calc R . .
N4 N 0.3725(3) 0.1693(3) 0.4681(2) 0.0393(9) Uani 1 1 d . . .
HN4 H 0.4021 0.1527 0.5198 0.12(2) Uiso 1 1 d R . .
N5 N 0.2454(3) 0.0936(3) 0.3947(2) 0.0372(9) Uani 1 1 d . . .
C19 C 0.2414(4) 0.1449(4) 0.3315(3) 0.0313(10) Uani 1 1 d . . .
C20 C 0.3669(4) 0.2537(3) 0.3634(3) 0.0279(9) Uani 1 1 d . . .
C21 C 0.4485(4) 0.2647(4) 0.4512(3) 0.0318(10) Uani 1 1 d . . .
C22 C 0.1124(4) 0.0818(4) 0.2420(3) 0.0421(12) Uani 1 1 d . . .
H22A H 0.0695 -0.0027 0.2284 0.063 Uiso 1 1 calc R . .
H22B H 0.1504 0.0962 0.1891 0.063 Uiso 1 1 calc R . .
H22C H 0.0332 0.1108 0.2499 0.063 Uiso 1 1 calc R . .
C23 C 0.5901(4) 0.3619(4) 0.5219(3) 0.0436(12) Uani 1 1 d . . .
H23A H 0.5923 0.3583 0.5848 0.065 Uiso 1 1 calc R . .
H23B H 0.5918 0.4376 0.5235 0.065 Uiso 1 1 calc R . .
H23C H 0.6793 0.3538 0.5037 0.065 Uiso 1 1 calc R . .
C24 C 0.4032(4) 0.3387(3) 0.3169(3) 0.0278(10) Uani 1 1 d . . .
C25 C 0.2875(4) 0.3544(3) 0.2650(3) 0.0287(10) Uani 1 1 d . . .
H25 H 0.1848 0.3109 0.2622 0.034 Uiso 1 1 calc R . .
C26 C 0.3171(4) 0.4307(3) 0.2179(3) 0.0312(10) Uani 1 1 d . . .
H26 H 0.2352 0.4373 0.1822 0.037 Uiso 1 1 calc R . .
C27 C 0.4662(4) 0.4978(4) 0.2226(3) 0.0286(10) Uani 1 1 d . . .
C28 C 0.5837(4) 0.4846(4) 0.2754(3) 0.0306(10) Uani 1 1 d . . .
H28 H 0.6867 0.5304 0.2803 0.037 Uiso 1 1 calc R . .
C29 C 0.5520(4) 0.4067(3) 0.3203(2) 0.0302(10) Uani 1 1 d . . .
H29 H 0.6339 0.3987 0.3547 0.036 Uiso 1 1 calc R . .
N6 N 0.5065(4) 0.5775(3) 0.1765(2) 0.0319(9) Uani 1 1 d . . .
C30 C 0.4104(4) 0.6015(4) 0.1208(3) 0.0310(10) Uani 1 1 d . . .
O2 O 0.2699(3) 0.5528(3) 0.0999(2) 0.0453(8) Uani 1 1 d . . .
C31 C 0.4860(4) 0.6918(4) 0.0825(3) 0.0292(10) Uani 1 1 d . . .
C32 C 0.4370(4) 0.6664(4) -0.0134(3) 0.0353(11) Uani 1 1 d . . .
H32 H 0.3617 0.5907 -0.0540 0.042 Uiso 1 1 calc R . .
C33 C 0.4966(4) 0.7501(4) -0.0508(3) 0.0399(11) Uani 1 1 d . . .
H33 H 0.4652 0.7311 -0.1172 0.048 Uiso 1 1 calc R . .
C34 C 0.6012(4) 0.8606(4) 0.0080(3) 0.0415(12) Uani 1 1 d . . .
H34 H 0.6389 0.9193 -0.0174 0.050 Uiso 1 1 calc R . .
C35 C 0.6522(4) 0.8871(4) 0.1037(3) 0.0421(11) Uani 1 1 d . . .
H35 H 0.7275 0.9632 0.1436 0.050 Uiso 1 1 calc R . .
C36 C 0.5946(4) 0.8040(4) 0.1422(3) 0.0360(11) Uani 1 1 d . . .
H36 H 0.6283 0.8229 0.2084 0.043 Uiso 1 1 calc R . .
O3 O 0.5480(3) -0.1089(3) 0.37994(19) 0.0466(8) Uani 1 1 d . . .
C37 C 0.3898(5) -0.1340(4) 0.3649(3) 0.0659(16) Uani 1 1 d . . .
H37A H 0.3646 -0.1215 0.4257 0.099 Uiso 1 1 calc R . .
H37B H 0.3292 -0.2159 0.3217 0.099 Uiso 1 1 calc R . .
H37C H 0.3670 -0.0817 0.3369 0.099 Uiso 1 1 calc R . .
O4 O 0.0554(3) -0.1161(3) 0.39666(19) 0.0477(9) Uani 1 1 d . . .
C38 C -0.0986(4) -0.1301(4) 0.3697(3) 0.0567(14) Uani 1 1 d . . .
H38A H -0.1584 -0.1720 0.4042 0.085 Uiso 1 1 calc R . .
H38B H -0.1424 -0.1752 0.3013 0.085 Uiso 1 1 calc R . .
H38C H -0.1007 -0.0526 0.3851 0.085 Uiso 1 1 calc R . .
HN3 H 1.098(5) 0.583(5) 0.133(3) 0.10(2) Uiso 1 1 d . . .
HN6 H 0.604(5) 0.607(4) 0.172(3) 0.069(16) Uiso 1 1 d . . .

loop_
_atom_site_aniso_label
_atom_site_aniso_U_11
_atom_site_aniso_U_22
_atom_site_aniso_U_33
_atom_site_aniso_U_23
_atom_site_aniso_U_13
_atom_site_aniso_U_12
N1 0.039(2) 0.045(3) 0.043(2) 0.030(2) 0.0062(17) 0.0175(18)
N2 0.034(2) 0.045(2) 0.035(2) 0.0204(19) 0.0007(16) 0.0148(17)
C1 0.032(2) 0.035(3) 0.036(2) 0.020(2) 0.0095(18) 0.016(2)
C2 0.026(2) 0.038(3) 0.031(2) 0.016(2) 0.0092(18) 0.0179(19)
C3 0.031(2) 0.042(3) 0.032(2) 0.021(2) 0.0089(18) 0.016(2)
C4 0.031(2) 0.048(3) 0.043(3) 0.022(2) 0.0037(19) 0.017(2)
C5 0.033(2) 0.049(3) 0.037(2) 0.021(2) 0.0055(19) 0.021(2)
C6 0.020(2) 0.037(3) 0.028(2) 0.018(2) 0.0059(16) 0.0151(18)
C7 0.029(2) 0.039(3) 0.034(2) 0.018(2) 0.0065(18) 0.0132(19)
C8 0.029(2) 0.047(3) 0.035(3) 0.020(2) 0.0058(19) 0.014(2)
C9 0.020(2) 0.044(3) 0.037(3) 0.026(2) 0.0084(18) 0.017(2)
C10 0.031(2) 0.034(3) 0.036(3) 0.014(2) 0.0093(19) 0.015(2)
C11 0.028(2) 0.032(3) 0.035(2) 0.015(2) 0.0057(18) 0.0115(19)
N3 0.0271(19) 0.047(2) 0.041(2) 0.030(2) 0.0137(16) 0.0199(17)
C12 0.022(2) 0.031(3) 0.028(2) 0.010(2) -0.0004(17) 0.0074(18)
O1 0.0272(15) 0.051(2) 0.0493(19) 0.0319(16) 0.0167(13) 0.0194(14)
C13 0.024(2) 0.032(3) 0.031(2) 0.016(2) 0.0041(17) 0.0095(18)
C14 0.023(2) 0.043(3) 0.040(3) 0.023(2) 0.0073(18) 0.0141(19)
C15 0.037(2) 0.045(3) 0.039(3) 0.022(2) 0.008(2) 0.022(2)
C16 0.038(2) 0.035(3) 0.039(3) 0.021(2) 0.013(2) 0.010(2)
C17 0.033(2) 0.036(3) 0.043(3) 0.020(2) 0.009(2) 0.009(2)
C18 0.026(2) 0.036(3) 0.033(2) 0.015(2) 0.0036(18) 0.0104(19)
N4 0.033(2) 0.047(3) 0.040(2) 0.028(2) 0.0035(16) 0.0110(18)
N5 0.0250(18) 0.042(2) 0.039(2) 0.0165(19) -0.0011(16) 0.0114(17)
C19 0.028(2) 0.041(3) 0.032(2) 0.022(2) 0.0047(18) 0.017(2)
C20 0.025(2) 0.031(3) 0.033(2) 0.016(2) 0.0071(18) 0.0133(19)
C21 0.022(2) 0.040(3) 0.035(2) 0.017(2) 0.0068(18) 0.0130(19)
C22 0.036(2) 0.041(3) 0.035(3) 0.012(2) -0.002(2) 0.008(2)
C23 0.035(2) 0.049(3) 0.038(3) 0.020(2) -0.001(2) 0.007(2)
C24 0.023(2) 0.029(3) 0.031(2) 0.013(2) 0.0060(17) 0.0099(18)
C25 0.019(2) 0.029(3) 0.040(2) 0.016(2) 0.0075(18) 0.0098(18)
C26 0.026(2) 0.038(3) 0.033(2) 0.018(2) 0.0060(18) 0.0142(19)
C27 0.025(2) 0.038(3) 0.027(2) 0.015(2) 0.0070(17) 0.0145(19)
C28 0.024(2) 0.039(3) 0.030(2) 0.019(2) 0.0040(17) 0.0115(19)
C29 0.024(2) 0.040(3) 0.028(2) 0.016(2) 0.0018(17) 0.0147(19)
N6 0.0232(19) 0.045(2) 0.040(2) 0.0276(19) 0.0097(16) 0.0177(17)
C30 0.025(2) 0.040(3) 0.037(2) 0.020(2) 0.0086(18) 0.019(2)
O2 0.0243(16) 0.065(2) 0.065(2) 0.0428(18) 0.0128(14) 0.0233(15)
C31 0.022(2) 0.038(3) 0.037(2) 0.020(2) 0.0077(18) 0.0179(19)
C32 0.029(2) 0.037(3) 0.039(3) 0.019(2) 0.0013(19) 0.011(2)
C33 0.036(2) 0.046(3) 0.039(3) 0.024(2) 0.006(2) 0.014(2)
C34 0.028(2) 0.044(3) 0.061(3) 0.033(3) 0.011(2) 0.014(2)
C35 0.030(2) 0.034(3) 0.056(3) 0.017(2) 0.004(2) 0.009(2)
C36 0.031(2) 0.040(3) 0.037(3) 0.015(2) 0.0035(19) 0.015(2)
O3 0.0352(17) 0.056(2) 0.0478(19) 0.0290(17) 0.0003(14) 0.0139(15)
C37 0.049(3) 0.074(4) 0.072(4) 0.040(3) -0.005(3) 0.019(3)
O4 0.0322(16) 0.054(2) 0.055(2) 0.0316(17) -0.0030(14) 0.0125(15)
C38 0.044(3) 0.060(4) 0.065(3) 0.026(3) 0.003(2) 0.023(3)

loop_
_atom_type_symbol
_atom_type_description
_atom_type_scat_dispersion_real
_atom_type_scat_dispersion_imag
_atom_type_scat_source
C C 0.0033 0.0016 'International Tables Vol C Tables 4.2.6.8 and 6.1.1.4'
H H 0.0000 0.0000 'International Tables Vol C Tables 4.2.6.8 and 6.1.1.4'
N N 0.0061 0.0033 'International Tables Vol C Tables 4.2.6.8 and 6.1.1.4'
O O 0.0106 0.0060 'International Tables Vol C Tables 4.2.6.8 and 6.1.1.4'

loop_
_geom_angle_atom_site_label_1
_geom_angle_atom_site_label_2
_geom_angle_atom_site_label_3
_geom_angle
_geom_angle_site_symmetry_1
_geom_angle_site_symmetry_3
C3 N1 N2 110.9(3) . .
C3 N1 HN1 130.2 . .
N2 N1 HN1 118.9 . .
C1 N2 N1 106.3(3) . .
N2 C1 C2 110.7(3) . .
N2 C1 C4 119.2(3) . .
C2 C1 C4 130.1(4) . .
C3 C2 C1 103.8(3) . .
C3 C2 C6 127.8(4) . .
C1 C2 C6 128.5(3) . .
N1 C3 C2 108.3(3) . .
N1 C3 C5 121.1(3) . .
C2 C3 C5 130.5(4) . .
C1 C4 H4A 109.5 . .
C1 C4 H4B 109.5 . .
H4A C4 H4B 109.5 . .
C1 C4 H4C 109.5 . .
H4A C4 H4C 109.5 . .
H4B C4 H4C 109.5 . .
C3 C5 H5A 109.5 . .
C3 C5 H5B 109.5 . .
H5A C5 H5B 109.5 . .
C3 C5 H5C 109.5 . .
H5A C5 H5C 109.5 . .
H5B C5 H5C 109.5 . .
C11 C6 C7 117.2(4) . .
C11 C6 C2 122.0(4) . .
C7 C6 C2 120.7(4) . .
C6 C7 C8 121.7(4) . .
C6 C7 H7 119.1 . .
C8 C7 H7 119.1 . .
C9 C8 C7 119.1(4) . .
C9 C8 H8 120.5 . .
C7 C8 H8 120.5 . .
C10 C9 C8 120.1(4) . .
C10 C9 N3 120.5(4) . .
C8 C9 N3 119.4(4) . .
C9 C10 C11 120.1(4) . .
C9 C10 H10 120.0 . .
C11 C10 H10 120.0 . .
C6 C11 C10 121.7(4) . .
C6 C11 H11 119.1 . .
C10 C11 H11 119.1 . .
C12 N3 C9 122.5(3) . .
C12 N3 HN3 121(3) . .
C9 N3 HN3 115(3) . .
O1 C12 N3 121.4(4) . .
O1 C12 C13 122.3(3) . .
N3 C12 C13 116.3(3) . .
C14 C13 C18 119.1(4) . .
C14 C13 C12 118.3(3) . .
C18 C13 C12 122.6(3) . .
C15 C14 C13 120.8(4) . .
C15 C14 H14 119.6 . .
C13 C14 H14 119.6 . .
C14 C15 C16 120.1(4) . .
C14 C15 H15 120.0 . .
C16 C15 H15 120.0 . .
C15 C16 C17 119.6(4) . .
C15 C16 H16 120.2 . .
C17 C16 H16 120.2 . .
C18 C17 C16 120.4(4) . .
C18 C17 H17 119.8 . .
C16 C17 H17 119.8 . .
C17 C18 C13 119.9(4) . .
C17 C18 H18 120.0 . .
C13 C18 H18 120.0 . .
C21 N4 N5 110.8(3) . .
C21 N4 HN4 126.1 . .
N5 N4 HN4 123.1 . .
C19 N5 N4 106.5(3) . .
N5 C19 C20 110.4(3) . .
N5 C19 C22 118.9(4) . .
C20 C19 C22 130.8(4) . .
C19 C20 C21 104.6(3) . .
C19 C20 C24 127.8(3) . .
C21 C20 C24 127.6(4) . .
N4 C21 C20 107.8(3) . .
N4 C21 C23 121.1(3) . .
C20 C21 C23 131.0(4) . .
C19 C22 H22A 109.5 . .
C19 C22 H22B 109.5 . .
H22A C22 H22B 109.5 . .
C19 C22 H22C 109.5 . .
H22A C22 H22C 109.5 . .
H22B C22 H22C 109.5 . .
C21 C23 H23A 109.5 . .
C21 C23 H23B 109.5 . .
H23A C23 H23B 109.5 . .
C21 C23 H23C 109.5 . .
H23A C23 H23C 109.5 . .
H23B C23 H23C 109.5 . .
C29 C24 C25 116.2(3) . .
C29 C24 C20 122.8(3) . .
C25 C24 C20 120.9(3) . .
C26 C25 C24 122.5(3) . .
C26 C25 H25 118.8 . .
C24 C25 H25 118.8 . .
C25 C26 C27 120.3(4) . .
C25 C26 H26 119.9 . .
C27 C26 H26 119.9 . .
C26 C27 C28 118.1(4) . .
C26 C27 N6 124.0(3) . .
C28 C27 N6 118.0(3) . .
C29 C28 C27 120.8(3) . .
C29 C28 H28 119.6 . .
C27 C28 H28 119.6 . .
C28 C29 C24 122.1(3) . .
C28 C29 H29 119.0 . .
C24 C29 H29 119.0 . .
C30 N6 C27 127.1(3) . .
C30 N6 HN6 112(3) . .
C27 N6 HN6 119(3) . .
O2 C30 N6 124.7(4) . .
O2 C30 C31 120.0(3) . .
N6 C30 C31 115.3(3) . .
C32 C31 C36 119.6(4) . .
C32 C31 C30 118.6(4) . .
C36 C31 C30 121.5(4) . .
C33 C32 C31 120.5(4) . .
C33 C32 H32 119.7 . .
C31 C32 H32 119.7 . .
C34 C33 C32 119.9(4) . .
C34 C33 H33 120.1 . .
C32 C33 H33 120.1 . .
C33 C34 C35 120.3(4) . .
C33 C34 H34 119.8 . .
C35 C34 H34 119.8 . .
C34 C35 C36 120.5(4) . .
C34 C35 H35 119.8 . .
C36 C35 H35 119.8 . .
C35 C36 C31 119.2(4) . .
C35 C36 H36 120.4 . .
C31 C36 H36 120.4 . .
O3 C37 H37A 109.5 . .
O3 C37 H37B 109.5 . .
H37A C37 H37B 109.5 . .
O3 C37 H37C 109.5 . .
H37A C37 H37C 109.5 . .
H37B C37 H37C 109.5 . .
O4 C38 H38A 109.5 . .
O4 C38 H38B 109.5 . .
H38A C38 H38B 109.5 . .
O4 C38 H38C 109.5 . .
H38A C38 H38C 109.5 . .
H38B C38 H38C 109.5 . .

loop_
_geom_bond_atom_site_label_1
_geom_bond_atom_site_label_2
_geom_bond_distance
_geom_bond_site_symmetry_2
N1 C3 1.327(5) .
N1 N2 1.367(4) .
N1 HN1 0.8800 .
N2 C1 1.331(5) .
C1 C2 1.411(5) .
C1 C4 1.515(5) .
C2 C3 1.403(5) .
C2 C6 1.472(5) .
C3 C5 1.507(5) .
C4 H4A 0.9800 .
C4 H4B 0.9800 .
C4 H4C 0.9800 .
C5 H5A 0.9800 .
C5 H5B 0.9800 .
C5 H5C 0.9800 .
C6 C11 1.382(5) .
C6 C7 1.392(5) .
C7 C8 1.395(5) .
C7 H7 0.9500 .
C8 C9 1.380(5) .
C8 H8 0.9500 .
C9 C10 1.372(5) .
C9 N3 1.435(5) .
C10 C11 1.385(5) .
C10 H10 0.9500 .
C11 H11 0.9500 .
N3 C12 1.360(5) .
N3 HN3 0.92(5) .
C12 O1 1.239(4) .
C12 C13 1.487(5) .
C13 C14 1.388(5) .
C13 C18 1.396(5) .
C14 C15 1.376(5) .
C14 H14 0.9500 .
C15 C16 1.382(5) .
C15 H15 0.9500 .
C16 C17 1.391(5) .
C16 H16 0.9500 .
C17 C18 1.378(5) .
C17 H17 0.9500 .
C18 H18 0.9500 .
N4 C21 1.335(5) .
N4 N5 1.366(4) .
N4 HN4 0.9201 .
N5 C19 1.341(5) .
C19 C20 1.400(5) .
C19 C22 1.504(5) .
C20 C21 1.405(5) .
C20 C24 1.468(5) .
C21 C23 1.491(5) .
C22 H22A 0.9800 .
C22 H22B 0.9800 .
C22 H22C 0.9800 .
C23 H23A 0.9800 .
C23 H23B 0.9800 .
C23 H23C 0.9800 .
C24 C29 1.396(5) .
C24 C25 1.400(5) .
C25 C26 1.378(5) .
C25 H25 0.9500 .
C26 C27 1.388(5) .
C26 H26 0.9500 .
C27 C28 1.402(5) .
C27 N6 1.409(5) .
C28 C29 1.370(5) .
C28 H28 0.9500 .
C29 H29 0.9500 .
N6 C30 1.362(4) .
N6 HN6 0.91(4) .
C30 O2 1.235(4) .
C30 C31 1.491(5) .
C31 C32 1.381(5) .
C31 C36 1.398(5) .
C32 C33 1.377(5) .
C32 H32 0.9500 .
C33 C34 1.370(5) .
C33 H33 0.9500 .
C34 C35 1.379(5) .
C34 H34 0.9500 .
C35 C36 1.380(5) .
C35 H35 0.9500 .
C36 H36 0.9500 .
O3 C37 1.428(5) .
C37 H37A 0.9800 .
C37 H37B 0.9800 .
C37 H37C 0.9800 .
O4 C38 1.430(4) .
C38 H38A 0.9800 .
C38 H38B 0.9800 .
C38 H38C 0.9800 .

loop_
_geom_hbond_atom_site_label_D
_geom_hbond_atom_site_label_H
_geom_hbond_atom_site_label_A
_geom_hbond_distance_DH
_geom_hbond_distance_HA
_geom_hbond_distance_DA
_geom_hbond_angle_DHA
_geom_hbond_site_symmetry_A
N6 HN6 O1 0.91(4) 2.00(4) 2.887(4) 162(4) .
N3 HN3 O2 0.92(5) 1.95(5) 2.841(4) 161(5) 1_655
N1 HN1 O4 0.88 1.90 2.772(4) 172.7 2_656
N4 HN4 O3 0.92 1.86 2.779(4) 176.1 2_656
C26 H26 O2 0.95 2.22 2.847(5) 122.7 .

loop_
_geom_torsion_atom_site_label_1
_geom_torsion_atom_site_label_2
_geom_torsion_atom_site_label_3
_geom_torsion_atom_site_label_4
_geom_torsion
_geom_torsion_site_symmetry_1
_geom_torsion_site_symmetry_2
_geom_torsion_site_symmetry_3
_geom_torsion_site_symmetry_4
C3 N1 N2 C1 0.4(5) . . . .
N1 N2 C1 C2 -0.7(4) . . . .
N1 N2 C1 C4 -178.5(3) . . . .
N2 C1 C2 C3 0.7(4) . . . .
C4 C1 C2 C3 178.2(4) . . . .
N2 C1 C2 C6 -178.8(4) . . . .
C4 C1 C2 C6 -1.3(7) . . . .
N2 N1 C3 C2 0.1(5) . . . .
N2 N1 C3 C5 -177.3(3) . . . .
C1 C2 C3 N1 -0.5(4) . . . .
C6 C2 C3 N1 179.0(4) . . . .
C1 C2 C3 C5 176.6(4) . . . .
C6 C2 C3 C5 -3.9(7) . . . .
C3 C2 C6 C11 -45.0(6) . . . .
C1 C2 C6 C11 134.4(4) . . . .
C3 C2 C6 C7 134.9(4) . . . .
C1 C2 C6 C7 -45.7(6) . . . .
C11 C6 C7 C8 -0.4(5) . . . .
C2 C6 C7 C8 179.7(3) . . . .
C6 C7 C8 C9 -1.0(5) . . . .
C7 C8 C9 C10 1.5(5) . . . .
C7 C8 C9 N3 179.3(3) . . . .
C8 C9 C10 C11 -0.6(5) . . . .
N3 C9 C10 C11 -178.3(3) . . . .
C7 C6 C11 C10 1.3(5) . . . .
C2 C6 C11 C10 -178.8(3) . . . .
C9 C10 C11 C6 -0.9(5) . . . .
C10 C9 N3 C12 -84.1(5) . . . .
C8 C9 N3 C12 98.1(5) . . . .
C9 N3 C12 O1 0.3(6) . . . .
C9 N3 C12 C13 -179.9(3) . . . .
O1 C12 C13 C14 -28.2(6) . . . .
N3 C12 C13 C14 152.0(4) . . . .
O1 C12 C13 C18 150.6(4) . . . .
N3 C12 C13 C18 -29.2(6) . . . .
C18 C13 C14 C15 0.6(6) . . . .
C12 C13 C14 C15 179.5(4) . . . .
C13 C14 C15 C16 -0.8(6) . . . .
C14 C15 C16 C17 0.2(6) . . . .
C15 C16 C17 C18 0.6(6) . . . .
C16 C17 C18 C13 -0.8(6) . . . .
C14 C13 C18 C17 0.2(6) . . . .
C12 C13 C18 C17 -178.6(4) . . . .
C21 N4 N5 C19 -1.2(4) . . . .
N4 N5 C19 C20 0.5(4) . . . .
N4 N5 C19 C22 -179.9(3) . . . .
N5 C19 C20 C21 0.2(4) . . . .
C22 C19 C20 C21 -179.3(4) . . . .
N5 C19 C20 C24 -178.3(4) . . . .
C22 C19 C20 C24 2.1(7) . . . .
N5 N4 C21 C20 1.3(5) . . . .
N5 N4 C21 C23 178.7(3) . . . .
C19 C20 C21 N4 -0.9(4) . . . .
C24 C20 C21 N4 177.6(4) . . . .
C19 C20 C21 C23 -178.0(4) . . . .
C24 C20 C21 C23 0.6(7) . . . .
C19 C20 C24 C29 -144.3(4) . . . .
C21 C20 C24 C29 37.5(6) . . . .
C19 C20 C24 C25 34.8(6) . . . .
C21 C20 C24 C25 -143.4(4) . . . .
C29 C24 C25 C26 1.3(6) . . . .
C20 C24 C25 C26 -177.9(4) . . . .
C24 C25 C26 C27 -1.6(6) . . . .
C25 C26 C27 C28 0.5(6) . . . .
C25 C26 C27 N6 179.8(4) . . . .
C26 C27 C28 C29 0.8(6) . . . .
N6 C27 C28 C29 -178.6(4) . . . .
C27 C28 C29 C24 -1.1(6) . . . .
C25 C24 C29 C28 0.0(6) . . . .
C20 C24 C29 C28 179.2(4) . . . .
C26 C27 N6 C30 -0.5(6) . . . .
C28 C27 N6 C30 178.9(4) . . . .
C27 N6 C30 O2 -2.4(7) . . . .
C27 N6 C30 C31 179.1(4) . . . .
O2 C30 C31 C32 -48.3(5) . . . .
N6 C30 C31 C32 130.3(4) . . . .
O2 C30 C31 C36 125.9(4) . . . .
N6 C30 C31 C36 -55.5(5) . . . .
C36 C31 C32 C33 1.3(6) . . . .
C30 C31 C32 C33 175.6(4) . . . .
C31 C32 C33 C34 -2.4(6) . . . .
C32 C33 C34 C35 2.8(6) . . . .
C33 C34 C35 C36 -2.3(6) . . . .
C34 C35 C36 C31 1.2(6) . . . .
C32 C31 C36 C35 -0.8(6) . . . .
C30 C31 C36 C35 -174.9(3) . . . .
